data_1544691
loop_
_publ_author_name
'Hemanathan, Karunakaran'
'Ravivarma, Mahalingam'
'Satheeshkumar, Chinnadurai'
'Rajakumar, Perumal'
'Sakthi Murugesan, K.'

_publ_section_title
;
 (10-Ethyl-10<i>H</i>-phenothiazine-3,7-diyl)bis(<i>p</i>-tolylmethanone)
;
_journal_coeditor_code SU4092
_journal_issue 11
_journal_name_full IUCrData
_journal_page_first x161838
_journal_paper_doi 10.1107/S2414314616018381
_journal_volume 1
_journal_year 2016
_chemical_formula_iupac 'C30 H25 N O2 S'
_chemical_formula_moiety 'C30 H25 N O2 S'
_chemical_formula_sum 'C30 H25 N O2 S'
_chemical_formula_weight 463.57
_chemical_name_common
;
10-Ethyl-3,7-bis[(4-methylphenyl)carbonyl]phenothiazine
;
_chemical_name_systematic
;
(10-Ethyl-10<i>H</i>-phenothiazine-3,7-diyl)bis(<i>p</i>-tolylmethanone)
;
_space_group_IT_number 14
_symmetry_cell_setting monoclinic
_symmetry_space_group_name_Hall '-P 2ybc'
_symmetry_space_group_name_H-M 'P 1 21/c 1'
_atom_sites_solution_hydrogens geom
_atom_sites_solution_primary direct
_atom_sites_solution_secondary difmap
_audit_creation_method SHELXL
_cell_angle_alpha 90.00
_cell_angle_beta 117.5130(10)
_cell_angle_gamma 90.00
_cell_formula_units_Z 8
_cell_length_a 19.6758(8)
_cell_length_b 12.9382(5)
_cell_length_c 21.1306(9)
_cell_measurement_reflns_used 5992
_cell_measurement_temperature 293(2)
_cell_measurement_theta_max 25.00
_cell_measurement_theta_min 1.17
_cell_volume 4770.8(3)
_computing_cell_refinement
;
<i>SAINT</i> (Bruker, 2008)
;
_computing_data_collection
;
<i>APEX2</i> (Bruker, 2008)
;
_computing_data_reduction
;
<i>SAINT</i> (Bruker, 2008)
;
_computing_molecular_graphics
;
ORTEP-3 for Windows (Farrugia, 2012) and PLATON (Spek, 2009)
;
_computing_publication_material
;
<i>SHELXL97</i> (Sheldrick, 2008) and <i>PLATON</i> (Spek, 2009)
;
_computing_structure_refinement
;
SHELXL97 (Sheldrick, 2008)
;
_computing_structure_solution
;
SHELXS97 (Sheldrick, 2008)
;
_diffrn_ambient_temperature 293(2)
_diffrn_measured_fraction_theta_full 1.000
_diffrn_measured_fraction_theta_max 1.000
_diffrn_measurement_device_type 'Bruker SMART APEXII CCD'
_diffrn_measurement_method '\w and \f scans'
_diffrn_radiation_monochromator graphite
_diffrn_radiation_source 'fine-focus sealed tube'
_diffrn_radiation_type MoK\a
_diffrn_radiation_wavelength 0.71073
_diffrn_reflns_av_R_equivalents 0.0385
_diffrn_reflns_av_sigmaI/netI 0.0273
_diffrn_reflns_limit_h_max 23
_diffrn_reflns_limit_h_min -23
_diffrn_reflns_limit_k_max 15
_diffrn_reflns_limit_k_min -15
_diffrn_reflns_limit_l_max 24
_diffrn_reflns_limit_l_min -25
_diffrn_reflns_number 57343
_diffrn_reflns_theta_full 25.00
_diffrn_reflns_theta_max 25.00
_diffrn_reflns_theta_min 1.17
_exptl_absorpt_coefficient_mu 0.164
_exptl_absorpt_correction_T_max 0.9655
_exptl_absorpt_correction_T_min 0.9488
_exptl_absorpt_correction_type multi-scan
_exptl_absorpt_process_details
;
(<i>SADABS</i>; Bruker, 2008)
;
_exptl_crystal_colour orange--red
_exptl_crystal_density_diffrn 1.291
_exptl_crystal_density_method 'not measured'
_exptl_crystal_description block
_exptl_crystal_F_000 1952
_exptl_crystal_size_max 0.30
_exptl_crystal_size_mid 0.25
_exptl_crystal_size_min 0.20
_refine_diff_density_max 0.795
_refine_diff_density_min -0.587
_refine_ls_extinction_coef 0.0023(4)
_refine_ls_extinction_expression Fc^*^=kFc[1+0.001xFc^2^\l^3^/sin(2\q)]^-1/4^
_refine_ls_extinction_method
;
SHELXL97 (Sheldrick, 2008)
;
_refine_ls_goodness_of_fit_ref 1.033
_refine_ls_hydrogen_treatment constr
_refine_ls_matrix_type full
_refine_ls_number_parameters 613
_refine_ls_number_reflns 8414
_refine_ls_number_restraints 0
_refine_ls_restrained_S_all 1.033
_refine_ls_R_factor_all 0.0728
_refine_ls_R_factor_gt 0.0458
_refine_ls_shift/su_max 0.000
_refine_ls_shift/su_mean 0.000
_refine_ls_structure_factor_coef Fsqd
_refine_ls_weighting_details 'calc w=1/[\s^2^(Fo^2^)+(0.0639P)^2^+2.3313P] where P=(Fo^2^+2Fc^2^)/3'
_refine_ls_weighting_scheme calc
_refine_ls_wR_factor_gt 0.1177
_refine_ls_wR_factor_ref 0.1409
_reflns_number_gt 5992
_reflns_number_total 8414
_reflns_threshold_expression >2sigma(I)
_cod_data_source_file su4092sup1.cif
_cod_data_source_block I
_cod_original_sg_symbol_H-M 'P 21/c'
_cod_database_code 1544691

loop_
_symmetry_equiv_pos_as_xyz
'x, y, z'
'-x, y+1/2, -z+1/2'
'-x, -y, -z'
'x, -y-1/2, z-1/2'

loop_
_atom_site_type_symbol
_atom_site_label
_atom_site_fract_x
_atom_site_fract_y
_atom_site_fract_z
_atom_site_U_iso_or_equiv
_atom_site_adp_type
_atom_site_calc_flag
_atom_site_refinement_flags
_atom_site_occupancy
_atom_site_symmetry_multiplicity
C C1' 0.21978(17) -0.0743(2) 0.78932(16) 0.0668(8) Uani d . 1 1
H H1'1 0.2682 -0.0466 0.8235 0.100 Uiso calc R 1 1
H H1'2 0.2266 -0.1443 0.7783 0.100 Uiso calc R 1 1
H H1'3 0.1844 -0.0729 0.8089 0.100 Uiso calc R 1 1
C C1 0.27952(18) -0.0687(2) 0.59268(17) 0.0669(8) Uani d . 1 1
H H1A 0.2293 -0.0445 0.5824 0.100 Uiso calc R 1 1
H H1B 0.3132 -0.0619 0.6429 0.100 Uiso calc R 1 1
H H1C 0.2767 -0.1400 0.5791 0.100 Uiso calc R 1 1
C C2 0.30984(14) -0.00555(18) 0.55147(14) 0.0471(6) Uani d . 1 1
C C2' 0.18861(13) -0.01010(18) 0.72228(13) 0.0441(6) Uani d . 1 1
C C3' 0.11942(14) -0.03427(18) 0.66442(14) 0.0449(6) Uani d . 1 1
H H3' 0.0928 -0.0927 0.6662 0.054 Uiso calc R 1 1
C C3 0.38131(15) -0.02495(19) 0.55703(14) 0.0494(6) Uani d . 1 1
H H3 0.4094 -0.0808 0.5843 0.059 Uiso calc R 1 1
C C4' 0.08915(14) 0.02664(17) 0.60415(13) 0.0444(6) Uani d . 1 1
H H4' 0.0429 0.0083 0.5656 0.053 Uiso calc R 1 1
C C4 0.41231(15) 0.03576(18) 0.52354(14) 0.0487(6) Uani d . 1 1
H H4 0.4605 0.0203 0.5281 0.058 Uiso calc R 1 1
C C5 0.37177(14) 0.12036(18) 0.48281(13) 0.0458(6) Uani d . 1 1
C C5' 0.12708(13) 0.11525(17) 0.60039(12) 0.0400(5) Uani d . 1 1
C C6' 0.19735(13) 0.13937(18) 0.65853(13) 0.0459(6) Uani d . 1 1
H H6' 0.2239 0.1981 0.6571 0.055 Uiso calc R 1 1
C C6 0.29903(14) 0.1388(2) 0.47541(14) 0.0523(6) Uani d . 1 1
H H6 0.2706 0.1940 0.4477 0.063 Uiso calc R 1 1
C C7 0.26833(15) 0.0765(2) 0.50845(15) 0.0540(7) Uani d . 1 1
H H7 0.2190 0.0895 0.5019 0.065 Uiso calc R 1 1
C C7' 0.22756(14) 0.07683(19) 0.71786(14) 0.0499(6) Uani d . 1 1
H H7' 0.2750 0.0931 0.7557 0.060 Uiso calc R 1 1
C C8 0.40814(15) 0.1840(2) 0.44764(14) 0.0524(6) Uani d . 1 1
C C8' 0.09327(14) 0.17748(18) 0.53355(13) 0.0448(6) Uani d . 1 1
C C9 0.39953(14) 0.29850(18) 0.44435(13) 0.0455(6) Uani d . 1 1
C C9' 0.10108(13) 0.29161(17) 0.53681(12) 0.0414(5) Uani d . 1 1
C C10' 0.08842(14) 0.34462(18) 0.47499(13) 0.0439(6) Uani d . 1 1
H H10' 0.0818 0.3071 0.4350 0.053 Uiso calc R 1 1
C C10 0.41756(14) 0.35455(18) 0.39779(12) 0.0448(6) Uani d . 1 1
H H10 0.4285 0.3189 0.3654 0.054 Uiso calc R 1 1
C C11 0.41968(13) 0.46085(18) 0.39826(12) 0.0407(5) Uani d . 1 1
C C11' 0.08532(13) 0.45108(17) 0.47120(12) 0.0411(5) Uani d . 1 1
C C12' 0.09787(13) 0.51072(17) 0.53132(12) 0.0393(5) Uani d . 1 1
C C12 0.40114(13) 0.51805(18) 0.44485(12) 0.0397(5) Uani d . 1 1
C C13' 0.11327(14) 0.45661(18) 0.59384(13) 0.0460(6) Uani d . 1 1
H H13' 0.1237 0.4934 0.6351 0.055 Uiso calc R 1 1
C C13 0.38083(15) 0.46127(19) 0.48976(13) 0.0495(6) Uani d . 1 1
H H13 0.3664 0.4964 0.5201 0.059 Uiso calc R 1 1
C C14 0.38146(15) 0.35449(19) 0.49045(13) 0.0496(6) Uani d . 1 1
H H14 0.3695 0.3195 0.5225 0.059 Uiso calc R 1 1
C C14' 0.11335(14) 0.35002(18) 0.59575(13) 0.0457(6) Uani d . 1 1
H H14' 0.1219 0.3167 0.6378 0.055 Uiso calc R 1 1
C C15 0.38786(14) 0.67828(19) 0.50153(13) 0.0459(6) Uani d . 1 1
H H15A 0.4125 0.7455 0.5122 0.055 Uiso calc R 1 1
H H15B 0.4105 0.6377 0.5450 0.055 Uiso calc R 1 1
C C15' 0.10342(14) 0.67352(18) 0.59412(12) 0.0416(5) Uani d . 1 1
H H15C 0.0797 0.6333 0.6174 0.050 Uiso calc R 1 1
H H15D 0.0774 0.7397 0.5809 0.050 Uiso calc R 1 1
C C16' 0.18679(15) 0.6915(2) 0.64643(13) 0.0530(6) Uani d . 1 1
H H16A 0.1902 0.7266 0.6878 0.079 Uiso calc R 1 1
H H16B 0.2103 0.7331 0.6243 0.079 Uiso calc R 1 1
H H16C 0.2128 0.6263 0.6604 0.079 Uiso calc R 1 1
C C16 0.30322(15) 0.6925(2) 0.47868(15) 0.0594(7) Uani d . 1 1
H H16D 0.2969 0.7261 0.5161 0.089 Uiso calc R 1 1
H H16E 0.2786 0.6262 0.4691 0.089 Uiso calc R 1 1
H H16F 0.2806 0.7341 0.4363 0.089 Uiso calc R 1 1
C C17' 0.09416(13) 0.67828(17) 0.47387(12) 0.0397(5) Uani d . 1 1
C C17 0.40185(13) 0.68766(18) 0.39154(12) 0.0395(5) Uani d . 1 1
C C18 0.41822(13) 0.64591(17) 0.33849(12) 0.0398(5) Uani d . 1 1
C C18' 0.08166(14) 0.63426(17) 0.40819(12) 0.0425(6) Uani d . 1 1
C C19' 0.08529(14) 0.69365(19) 0.35596(13) 0.0473(6) Uani d . 1 1
H H19' 0.0783 0.6621 0.3138 0.057 Uiso calc R 1 1
C C19 0.41100(13) 0.70532(18) 0.28176(12) 0.0429(6) Uani d . 1 1
H H19 0.4192 0.6747 0.2460 0.051 Uiso calc R 1 1
C C20' 0.09912(15) 0.79945(18) 0.36410(13) 0.0483(6) Uani d . 1 1
C C20 0.39191(13) 0.80970(18) 0.27601(13) 0.0438(6) Uani d . 1 1
C C21 0.37872(15) 0.85238(19) 0.32956(14) 0.0496(6) Uani d . 1 1
H H21 0.3673 0.9224 0.3281 0.060 Uiso calc R 1 1
C C21' 0.10987(15) 0.84357(19) 0.42761(14) 0.0520(6) Uani d . 1 1
H H21' 0.1189 0.9142 0.4345 0.062 Uiso calc R 1 1
C C22' 0.10749(15) 0.78442(18) 0.48115(13) 0.0495(6) Uani d . 1 1
H H22' 0.1150 0.8165 0.5233 0.059 Uiso calc R 1 1
C C22 0.38233(15) 0.79241(18) 0.38507(13) 0.0487(6) Uani d . 1 1
H H22 0.3714 0.8227 0.4193 0.058 Uiso calc R 1 1
C C23 0.38333(14) 0.8663(2) 0.21178(13) 0.0482(6) Uani d . 1 1
C C23' 0.10651(17) 0.8552(2) 0.30615(15) 0.0579(7) Uani d . 1 1
C C24 0.38274(14) 0.98162(19) 0.20998(13) 0.0458(6) Uani d . 1 1
C C24' 0.11282(16) 0.97004(19) 0.30765(13) 0.0500(6) Uani d . 1 1
C C25' 0.16577(17) 1.0166(2) 0.29121(14) 0.0581(7) Uani d . 1 1
H H25' 0.1993 0.9760 0.2821 0.070 Uiso calc R 1 1
C C25 0.33361(15) 1.0323(2) 0.14739(14) 0.0512(6) Uani d . 1 1
H H25 0.2982 0.9946 0.1088 0.061 Uiso calc R 1 1
C C26 0.33712(15) 1.1381(2) 0.14219(14) 0.0537(7) Uani d . 1 1
H H26 0.3027 1.1710 0.1005 0.064 Uiso calc R 1 1
C C26' 0.16950(19) 1.1227(2) 0.28817(15) 0.0662(8) Uani d . 1 1
H H26' 0.2063 1.1528 0.2780 0.079 Uiso calc R 1 1
C C27 0.39059(15) 1.19654(19) 0.19755(15) 0.0508(6) Uani d . 1 1
C C27' 0.1195(2) 1.1851(2) 0.29996(15) 0.0656(8) Uani d . 1 1
C C28 0.43847(15) 1.14547(19) 0.26014(14) 0.0508(6) Uani d . 1 1
H H28 0.4744 1.1832 0.2985 0.061 Uiso calc R 1 1
C C28' 0.06678(18) 1.1383(2) 0.31601(15) 0.0617(7) Uani d . 1 1
H H28' 0.0324 1.1790 0.3239 0.074 Uiso calc R 1 1
C C29' 0.06352(16) 1.03236(19) 0.32074(14) 0.0534(7) Uani d . 1 1
H H29' 0.0280 1.0026 0.3328 0.064 Uiso calc R 1 1
C C29 0.43398(15) 1.04008(19) 0.26688(13) 0.0492(6) Uani d . 1 1
H H29 0.4656 1.0080 0.3100 0.059 Uiso calc R 1 1
C C30' 0.1229(3) 1.3012(2) 0.2955(2) 0.1176(16) Uani d . 1 1
H H30A 0.1635 1.3199 0.2845 0.176 Uiso calc R 1 1
H H30B 0.1324 1.3311 0.3404 0.176 Uiso calc R 1 1
H H30C 0.0751 1.3264 0.2587 0.176 Uiso calc R 1 1
C C30 0.39930(18) 1.3108(2) 0.19008(18) 0.0691(8) Uani d . 1 1
H H30D 0.4393 1.3374 0.2339 0.104 Uiso calc R 1 1
H H30E 0.3520 1.3451 0.1795 0.104 Uiso calc R 1 1
H H30F 0.4122 1.3228 0.1521 0.104 Uiso calc R 1 1
N N1 0.40368(11) 0.62686(15) 0.44721(10) 0.0417(5) Uani d . 1 1
N N1' 0.09290(11) 0.61911(14) 0.52887(10) 0.0409(5) Uani d . 1 1
O O1' 0.05830(12) 0.13384(13) 0.47603(9) 0.0621(5) Uani d . 1 1
O O1 0.44698(13) 0.14253(15) 0.42364(12) 0.0751(6) Uani d . 1 1
O O2' 0.10905(17) 0.80727(16) 0.25741(13) 0.0923(8) Uani d . 1 1
O O2 0.37729(13) 0.81890(14) 0.15934(10) 0.0689(6) Uani d . 1 1
S S1 0.45355(4) 0.51999(5) 0.34352(4) 0.05027(19) Uani d . 1 1
S S1' 0.05463(5) 0.50526(5) 0.38606(4) 0.0605(2) Uani d . 1 1

loop_
_atom_site_aniso_label
_atom_site_aniso_U_11
_atom_site_aniso_U_22
_atom_site_aniso_U_33
_atom_site_aniso_U_12
_atom_site_aniso_U_13
_atom_site_aniso_U_23
C1' 0.0627(18) 0.0652(18) 0.0595(18) 0.0032(14) 0.0172(15) 0.0202(15)
C1 0.078(2) 0.0512(16) 0.086(2) -0.0083(15) 0.0501(18) 0.0002(15)
C2 0.0550(15) 0.0374(13) 0.0516(15) -0.0070(11) 0.0269(13) -0.0092(11)
C2' 0.0435(13) 0.0421(13) 0.0461(14) 0.0054(11) 0.0202(12) 0.0038(11)
C3' 0.0458(14) 0.0354(12) 0.0551(16) -0.0027(10) 0.0245(12) 0.0031(11)
C3 0.0598(16) 0.0388(13) 0.0492(15) 0.0062(12) 0.0248(13) 0.0026(11)
C4' 0.0427(13) 0.0396(13) 0.0451(14) -0.0033(10) 0.0154(11) -0.0021(11)
C4 0.0523(15) 0.0434(14) 0.0548(16) 0.0086(11) 0.0285(13) 0.0031(12)
C5 0.0541(15) 0.0412(13) 0.0444(14) 0.0035(11) 0.0246(12) 0.0007(11)
C5' 0.0416(13) 0.0339(12) 0.0443(14) 0.0007(10) 0.0198(11) -0.0011(10)
C6' 0.0409(13) 0.0405(13) 0.0540(16) -0.0050(10) 0.0200(12) 0.0015(12)
C6 0.0485(15) 0.0469(14) 0.0538(16) 0.0074(12) 0.0170(13) 0.0044(12)
C7 0.0424(14) 0.0518(15) 0.0659(18) -0.0019(12) 0.0235(13) -0.0048(13)
C7' 0.0376(13) 0.0517(15) 0.0510(16) -0.0011(11) 0.0125(12) 0.0020(12)
C8 0.0639(17) 0.0504(15) 0.0497(16) 0.0113(13) 0.0320(14) 0.0066(12)
C8' 0.0458(14) 0.0427(13) 0.0457(15) -0.0030(11) 0.0209(12) -0.0011(11)
C9 0.0497(14) 0.0463(14) 0.0446(14) 0.0070(11) 0.0253(12) 0.0061(11)
C9' 0.0445(13) 0.0379(13) 0.0411(13) -0.0005(10) 0.0191(11) 0.0011(10)
C10' 0.0529(14) 0.0431(13) 0.0385(13) -0.0030(11) 0.0235(11) -0.0042(11)
C10 0.0519(14) 0.0483(14) 0.0376(13) 0.0085(11) 0.0234(11) 0.0025(11)
C11 0.0423(13) 0.0449(13) 0.0349(13) 0.0060(10) 0.0179(11) 0.0049(10)
C11' 0.0481(14) 0.0406(13) 0.0377(13) -0.0029(10) 0.0225(11) 0.0001(10)
C12' 0.0436(13) 0.0377(12) 0.0390(13) -0.0018(10) 0.0210(11) -0.0008(10)
C12 0.0410(13) 0.0448(13) 0.0324(12) 0.0030(10) 0.0162(10) 0.0002(10)
C13' 0.0609(16) 0.0415(13) 0.0354(13) -0.0020(11) 0.0221(12) -0.0013(10)
C13 0.0622(16) 0.0520(15) 0.0456(15) 0.0048(12) 0.0345(13) 0.0003(12)
C14 0.0620(16) 0.0494(15) 0.0474(15) 0.0041(12) 0.0339(13) 0.0062(12)
C14' 0.0560(15) 0.0445(14) 0.0360(13) 0.0004(11) 0.0207(12) 0.0047(11)
C15 0.0584(15) 0.0487(14) 0.0355(13) 0.0021(12) 0.0258(12) -0.0036(11)
C15' 0.0538(14) 0.0385(12) 0.0380(13) -0.0012(11) 0.0259(11) -0.0037(10)
C16' 0.0606(16) 0.0537(15) 0.0434(15) -0.0075(13) 0.0230(13) -0.0055(12)
C16 0.0640(17) 0.0696(18) 0.0552(17) 0.0114(14) 0.0367(14) -0.0009(14)
C17' 0.0456(13) 0.0399(13) 0.0355(13) 0.0007(10) 0.0205(11) 0.0026(10)
C17 0.0396(12) 0.0455(13) 0.0333(12) -0.0037(10) 0.0167(10) -0.0020(10)
C18 0.0412(13) 0.0437(13) 0.0364(13) -0.0032(10) 0.0195(11) -0.0016(10)
C18' 0.0525(14) 0.0392(13) 0.0398(13) 0.0025(11) 0.0247(12) 0.0012(10)
C19' 0.0600(16) 0.0475(14) 0.0420(14) 0.0072(12) 0.0299(12) 0.0033(11)
C19 0.0459(13) 0.0476(14) 0.0392(13) -0.0038(11) 0.0232(11) -0.0045(11)
C20' 0.0616(16) 0.0439(14) 0.0475(15) 0.0042(12) 0.0321(13) 0.0085(12)
C20 0.0468(14) 0.0467(14) 0.0409(14) -0.0042(11) 0.0229(11) 0.0002(11)
C21 0.0617(16) 0.0410(13) 0.0529(16) 0.0004(12) 0.0322(13) 0.0004(12)
C21' 0.0699(17) 0.0403(13) 0.0469(15) -0.0032(12) 0.0280(13) 0.0034(12)
C22' 0.0670(17) 0.0431(14) 0.0395(14) -0.0042(12) 0.0254(13) -0.0023(11)
C22 0.0652(17) 0.0435(14) 0.0465(15) 0.0009(12) 0.0337(13) -0.0037(11)
C23 0.0518(15) 0.0529(15) 0.0426(15) -0.0041(12) 0.0240(12) 0.0011(12)
C23' 0.083(2) 0.0518(16) 0.0539(17) 0.0097(14) 0.0444(16) 0.0102(13)
C24 0.0516(14) 0.0518(14) 0.0412(14) -0.0001(12) 0.0277(12) 0.0052(11)
C24' 0.0702(17) 0.0468(14) 0.0389(14) 0.0049(12) 0.0302(13) 0.0082(11)
C25' 0.0715(18) 0.0642(18) 0.0509(16) 0.0060(14) 0.0388(15) 0.0097(13)
C25 0.0492(15) 0.0634(17) 0.0417(14) -0.0003(12) 0.0216(12) 0.0038(12)
C26 0.0560(16) 0.0609(17) 0.0502(16) 0.0134(13) 0.0295(14) 0.0183(13)
C26' 0.086(2) 0.0677(19) 0.0566(18) -0.0169(16) 0.0428(17) 0.0033(15)
C27 0.0564(16) 0.0488(15) 0.0601(17) 0.0075(12) 0.0379(14) 0.0069(13)
C27' 0.108(2) 0.0478(16) 0.0523(17) -0.0060(16) 0.0468(18) 0.0013(13)
C28 0.0565(16) 0.0512(15) 0.0492(15) -0.0026(12) 0.0282(13) -0.0003(12)
C28' 0.087(2) 0.0513(16) 0.0550(17) 0.0092(15) 0.0401(16) 0.0055(13)
C29' 0.0697(18) 0.0497(15) 0.0509(16) 0.0023(13) 0.0364(14) 0.0071(12)
C29 0.0551(15) 0.0517(15) 0.0387(14) -0.0014(12) 0.0198(12) 0.0047(12)
C30' 0.217(5) 0.0494(19) 0.135(4) -0.016(2) 0.122(4) 0.001(2)
C30 0.079(2) 0.0518(16) 0.086(2) 0.0113(15) 0.0465(18) 0.0132(16)
N1 0.0509(12) 0.0458(11) 0.0340(10) 0.0022(9) 0.0245(9) -0.0029(9)
N1' 0.0550(12) 0.0367(10) 0.0346(10) -0.0029(9) 0.0237(9) -0.0027(8)
O1' 0.0857(14) 0.0470(10) 0.0426(11) -0.0146(9) 0.0203(10) -0.0037(8)
O1 0.1114(17) 0.0571(12) 0.0918(16) 0.0258(11) 0.0768(14) 0.0178(11)
O2' 0.176(3) 0.0556(12) 0.0946(17) 0.0102(14) 0.1040(19) 0.0063(12)
O2 0.1067(16) 0.0586(12) 0.0480(11) -0.0054(11) 0.0413(11) -0.0031(9)
S1 0.0664(4) 0.0486(4) 0.0524(4) 0.0089(3) 0.0415(3) 0.0042(3)
S1' 0.1021(6) 0.0439(4) 0.0387(4) -0.0068(4) 0.0353(4) -0.0031(3)

loop_
_atom_type_symbol
_atom_type_description
_atom_type_scat_dispersion_real
_atom_type_scat_dispersion_imag
_atom_type_scat_source
C C 0.0033 0.0016 'International Tables Vol C Tables 4.2.6.8 and 6.1.1.4'
H H 0.0000 0.0000 'International Tables Vol C Tables 4.2.6.8 and 6.1.1.4'
N N 0.0061 0.0033 'International Tables Vol C Tables 4.2.6.8 and 6.1.1.4'
O O 0.0106 0.0060 'International Tables Vol C Tables 4.2.6.8 and 6.1.1.4'
S S 0.1246 0.1234 'International Tables Vol C Tables 4.2.6.8 and 6.1.1.4'

loop_
_geom_angle_atom_site_label_1
_geom_angle_atom_site_label_2
_geom_angle_atom_site_label_3
_geom_angle
C2' C1' H1'1 109.5
C2' C1' H1'2 109.5
H1'1 C1' H1'2 109.5
C2' C1' H1'3 109.5
H1'1 C1' H1'3 109.5
H1'2 C1' H1'3 109.5
C2 C1 H1A 109.5
C2 C1 H1B 109.5
H1A C1 H1B 109.5
C2 C1 H1C 109.5
H1A C1 H1C 109.5
H1B C1 H1C 109.5
C3 C2 C7 117.5(2)
C3 C2 C1 120.9(2)
C7 C2 C1 121.5(2)
C3' C2' C7' 118.2(2)
C3' C2' C1' 120.9(2)
C7' C2' C1' 120.8(2)
C4' C3' C2' 121.2(2)
C4' C3' H3' 119.4
C2' C3' H3' 119.4
C4 C3 C2 122.0(2)
C4 C3 H3 119.0
C2 C3 H3 119.0
C3' C4' C5' 120.7(2)
C3' C4' H4' 119.7
C5' C4' H4' 119.7
C3 C4 C5 120.2(2)
C3 C4 H4 119.9
C5 C4 H4 119.9
C6 C5 C4 118.1(2)
C6 C5 C8 123.8(2)
C4 C5 C8 118.1(2)
C4' C5' C6' 118.3(2)
C4' C5' C8' 118.9(2)
C6' C5' C8' 122.7(2)
C7' C6' C5' 120.4(2)
C7' C6' H6' 119.8
C5' C6' H6' 119.8
C7 C6 C5 121.0(2)
C7 C6 H6 119.5
C5 C6 H6 119.5
C6 C7 C2 121.1(2)
C6 C7 H7 119.5
C2 C7 H7 119.5
C6' C7' C2' 121.2(2)
C6' C7' H7' 119.4
C2' C7' H7' 119.4
O1 C8 C9 119.9(2)
O1 C8 C5 120.0(2)
C9 C8 C5 120.1(2)
O1' C8' C9' 120.3(2)
O1' C8' C5' 119.5(2)
C9' C8' C5' 120.2(2)
C14 C9 C10 117.1(2)
C14 C9 C8 123.2(2)
C10 C9 C8 119.3(2)
C14' C9' C10' 117.3(2)
C14' C9' C8' 124.0(2)
C10' C9' C8' 118.5(2)
C11' C10' C9' 122.0(2)
C11' C10' H10' 119.0
C9' C10' H10' 119.0
C11 C10 C9 122.1(2)
C11 C10 H10 118.9
C9 C10 H10 118.9
C10 C11 C12 120.9(2)
C10 C11 S1 116.79(18)
C12 C11 S1 122.12(18)
C10' C11' C12' 120.7(2)
C10' C11' S1' 116.28(18)
C12' C11' S1' 122.64(18)
C13' C12' N1' 121.0(2)
C13' C12' C11' 116.7(2)
N1' C12' C11' 122.3(2)
C13 C12 C11 116.5(2)
C13 C12 N1 121.2(2)
C11 C12 N1 122.2(2)
C14' C13' C12' 121.6(2)
C14' C13' H13' 119.2
C12' C13' H13' 119.2
C14 C13 C12 121.9(2)
C14 C13 H13 119.0
C12 C13 H13 119.0
C13 C14 C9 121.3(2)
C13 C14 H14 119.4
C9 C14 H14 119.4
C9' C14' C13' 121.6(2)
C9' C14' H14' 119.2
C13' C14' H14' 119.2
N1 C15 C16 113.7(2)
N1 C15 H15A 108.8
C16 C15 H15A 108.8
N1 C15 H15B 108.8
C16 C15 H15B 108.8
H15A C15 H15B 107.7
N1' C15' C16' 113.1(2)
N1' C15' H15C 109.0
C16' C15' H15C 109.0
N1' C15' H15D 109.0
C16' C15' H15D 109.0
H15C C15' H15D 107.8
C15' C16' H16A 109.5
C15' C16' H16B 109.5
H16A C16' H16B 109.5
C15' C16' H16C 109.5
H16A C16' H16C 109.5
H16B C16' H16C 109.5
C15 C16 H16D 109.5
C15 C16 H16E 109.5
H16D C16 H16E 109.5
C15 C16 H16F 109.5
H16D C16 H16F 109.5
H16E C16 H16F 109.5
C22' C17' N1' 121.4(2)
C22' C17' C18' 116.4(2)
N1' C17' C18' 122.2(2)
C22 C17 N1 121.7(2)
C22 C17 C18 116.6(2)
N1 C17 C18 121.7(2)
C19 C18 C17 120.6(2)
C19 C18 S1 116.76(18)
C17 C18 S1 122.50(18)
C19' C18' C17' 120.9(2)
C19' C18' S1' 116.20(18)
C17' C18' S1' 122.74(18)
C18' C19' C20' 122.1(2)
C18' C19' H19' 119.0
C20' C19' H19' 119.0
C18 C19 C20 122.2(2)
C18 C19 H19 118.9
C20 C19 H19 118.9
C21' C20' C19' 117.4(2)
C21' C20' C23' 124.8(2)
C19' C20' C23' 117.7(2)
C21 C20 C19 117.4(2)
C21 C20 C23 124.4(2)
C19 C20 C23 118.1(2)
C22 C21 C20 120.9(2)
C22 C21 H21 119.5
C20 C21 H21 119.5
C20' C21' C22' 121.2(2)
C20' C21' H21' 119.4
C22' C21' H21' 119.4
C21' C22' C17' 122.0(2)
C21' C22' H22' 119.0
C17' C22' H22' 119.0
C21 C22 C17 122.1(2)
C21 C22 H22 118.9
C17 C22 H22 118.9
O2 C23 C20 120.2(2)
O2 C23 C24 118.8(2)
C20 C23 C24 120.9(2)
O2' C23' C20' 120.3(2)
O2' C23' C24' 119.2(2)
C20' C23' C24' 120.4(2)
C29 C24 C25 118.4(2)
C29 C24 C23 122.0(2)
C25 C24 C23 119.3(2)
C25' C24' C29' 118.5(2)
C25' C24' C23' 119.7(2)
C29' C24' C23' 121.7(2)
C26' C25' C24' 120.6(3)
C26' C25' H25' 119.7
C24' C25' H25' 119.7
C26 C25 C24 120.4(3)
C26 C25 H25 119.8
C24 C25 H25 119.8
C25 C26 C27 121.5(2)
C25 C26 H26 119.2
C27 C26 H26 119.2
C25' C26' C27' 121.1(3)
C25' C26' H26' 119.5
C27' C26' H26' 119.5
C26 C27 C28 117.6(2)
C26 C27 C30 121.9(3)
C28 C27 C30 120.5(3)
C28' C27' C26' 118.0(3)
C28' C27' C30' 121.1(3)
C26' C27' C30' 120.9(3)
C29 C28 C27 121.5(2)
C29 C28 H28 119.3
C27 C28 H28 119.3
C27' C28' C29' 121.5(3)
C27' C28' H28' 119.2
C29' C28' H28' 119.2
C28' C29' C24' 120.3(3)
C28' C29' H29' 119.8
C24' C29' H29' 119.8
C28 C29 C24 120.5(2)
C28 C29 H29 119.8
C24 C29 H29 119.8
C27' C30' H30A 109.5
C27' C30' H30B 109.5
H30A C30' H30B 109.5
C27' C30' H30C 109.5
H30A C30' H30C 109.5
H30B C30' H30C 109.5
C27 C30 H30D 109.5
C27 C30 H30E 109.5
H30D C30 H30E 109.5
C27 C30 H30F 109.5
H30D C30 H30F 109.5
H30E C30 H30F 109.5
C17 N1 C12 122.98(18)
C17 N1 C15 117.77(19)
C12 N1 C15 117.40(19)
C17' N1' C12' 123.24(19)
C17' N1' C15' 117.77(18)
C12' N1' C15' 117.68(18)
C11 S1 C18 100.62(11)
C18' S1' C11' 100.88(11)

loop_
_geom_bond_atom_site_label_1
_geom_bond_atom_site_label_2
_geom_bond_distance
C1' C2' 1.507(3)
C1' H1'1 0.9600
C1' H1'2 0.9600
C1' H1'3 0.9600
C1 C2 1.504(4)
C1 H1A 0.9600
C1 H1B 0.9600
C1 H1C 0.9600
C2 C3 1.379(4)
C2 C7 1.391(4)
C2' C3' 1.381(3)
C2' C7' 1.388(3)
C3' C4' 1.377(3)
C3' H3' 0.9300
C3 C4 1.374(3)
C3 H3 0.9300
C4' C5' 1.390(3)
C4' H4' 0.9300
C4 C5 1.393(3)
C4 H4 0.9300
C5 C6 1.387(3)
C5 C8 1.495(3)
C5' C6' 1.396(3)
C5' C8' 1.489(3)
C6' C7' 1.375(3)
C6' H6' 0.9300
C6 C7 1.375(4)
C6 H6 0.9300
C7 H7 0.9300
C7' H7' 0.9300
C8 O1 1.220(3)
C8 C9 1.489(3)
C8' O1' 1.223(3)
C8' C9' 1.483(3)
C9 C14 1.386(3)
C9 C10 1.394(3)
C9' C14' 1.379(3)
C9' C10' 1.392(3)
C10' C11' 1.379(3)
C10' H10' 0.9300
C10 C11 1.376(3)
C10 H10 0.9300
C11 C12 1.408(3)
C11 S1 1.755(2)
C11' C12' 1.407(3)
C11' S1' 1.758(2)
C12' C13' 1.399(3)
C12' N1' 1.405(3)
C12 C13 1.397(3)
C12 N1 1.409(3)
C13' C14' 1.380(3)
C13' H13' 0.9300
C13 C14 1.382(3)
C13 H13 0.9300
C14 H14 0.9300
C14' H14' 0.9300
C15 N1 1.479(3)
C15 C16 1.516(3)
C15 H15A 0.9700
C15 H15B 0.9700
C15' N1' 1.475(3)
C15' C16' 1.514(3)
C15' H15C 0.9700
C15' H15D 0.9700
C16' H16A 0.9600
C16' H16B 0.9600
C16' H16C 0.9600
C16 H16D 0.9600
C16 H16E 0.9600
C16 H16F 0.9600
C17' C22' 1.393(3)
C17' N1' 1.401(3)
C17' C18' 1.413(3)
C17 C22 1.398(3)
C17 N1 1.402(3)
C17 C18 1.409(3)
C18 C19 1.375(3)
C18 S1 1.755(2)
C18' C19' 1.373(3)
C18' S1' 1.749(2)
C19' C20' 1.391(3)
C19' H19' 0.9300
C19 C20 1.392(3)
C19 H19 0.9300
C20' C21' 1.382(3)
C20' C23' 1.485(3)
C20 C21 1.387(3)
C20 C23 1.482(3)
C21 C22 1.380(3)
C21 H21 0.9300
C21' C22' 1.384(3)
C21' H21' 0.9300
C22' H22' 0.9300
C22 H22 0.9300
C23 O2 1.224(3)
C23 C24 1.492(3)
C23' O2' 1.223(3)
C23' C24' 1.490(4)
C24 C29 1.383(3)
C24 C25 1.390(3)
C24' C25' 1.380(4)
C24' C29' 1.384(4)
C25' C26' 1.378(4)
C25' H25' 0.9300
C25 C26 1.377(4)
C25 H25 0.9300
C26 C27 1.382(4)
C26 H26 0.9300
C26' C27' 1.382(4)
C26' H26' 0.9300
C27 C28 1.386(4)
C27 C30 1.505(3)
C27' C28' 1.372(4)
C27' C30' 1.508(4)
C28 C29 1.378(3)
C28 H28 0.9300
C28' C29' 1.378(4)
C28' H28' 0.9300
C29' H29' 0.9300
C29 H29 0.9300
C30' H30A 0.9600
C30' H30B 0.9600
C30' H30C 0.9600
C30 H30D 0.9600
C30 H30E 0.9600
C30 H30F 0.9600

loop_
_geom_hbond_atom_site_label_D
_geom_hbond_atom_site_label_H
_geom_hbond_atom_site_label_A
_geom_hbond_site_symmetry_A
_geom_hbond_distance_DH
_geom_hbond_distance_HA
_geom_hbond_distance_DA
_geom_hbond_angle_DHA
C4' H4' O1' 3_556 0.93 2.55 3.325(3) 141
C30 H30F Cg2 4_575 0.96 2.98 3.716(3) 134
C1 H1A Cg3 1_555 0.96 2.91 3.667(4) 137

loop_
_geom_torsion_atom_site_label_1
_geom_torsion_atom_site_label_2
_geom_torsion_atom_site_label_3
_geom_torsion_atom_site_label_4
_geom_torsion
C7' C2' C3' C4' -0.8(4)
C1' C2' C3' C4' 177.3(2)
C7 C2 C3 C4 2.1(4)
C1 C2 C3 C4 -175.8(2)
C2' C3' C4' C5' -1.0(4)
C2 C3 C4 C5 0.4(4)
C3 C4 C5 C6 -2.1(4)
C3 C4 C5 C8 179.8(2)
C3' C4' C5' C6' 1.5(4)
C3' C4' C5' C8' 178.5(2)
C4' C5' C6' C7' -0.3(4)
C8' C5' C6' C7' -177.2(2)
C4 C5 C6 C7 1.3(4)
C8 C5 C6 C7 179.2(2)
C5 C6 C7 C2 1.3(4)
C3 C2 C7 C6 -2.9(4)
C1 C2 C7 C6 174.9(3)
C5' C6' C7' C2' -1.4(4)
C3' C2' C7' C6' 2.0(4)
C1' C2' C7' C6' -176.1(3)
C6 C5 C8 O1 -141.5(3)
C4 C5 C8 O1 36.5(4)
C6 C5 C8 C9 40.9(4)
C4 C5 C8 C9 -141.2(2)
C4' C5' C8' O1' -33.8(3)
C6' C5' C8' O1' 143.0(3)
C4' C5' C8' C9' 145.3(2)
C6' C5' C8' C9' -37.8(3)
O1 C8 C9 C14 -156.1(3)
C5 C8 C9 C14 21.6(4)
O1 C8 C9 C10 17.4(4)
C5 C8 C9 C10 -165.0(2)
O1' C8' C9' C14' 155.5(2)
C5' C8' C9' C14' -23.7(4)
O1' C8' C9' C10' -18.4(4)
C5' C8' C9' C10' 162.5(2)
C14' C9' C10' C11' -2.3(4)
C8' C9' C10' C11' 171.9(2)
C14 C9 C10 C11 1.8(4)
C8 C9 C10 C11 -172.1(2)
C9 C10 C11 C12 -2.0(4)
C9 C10 C11 S1 173.12(19)
C9' C10' C11' C12' 2.4(4)
C9' C10' C11' S1' -170.67(19)
C10' C11' C12' C13' -0.1(3)
S1' C11' C12' C13' 172.56(18)
C10' C11' C12' N1' -178.0(2)
S1' C11' C12' N1' -5.4(3)
C10 C11 C12 C13 0.0(3)
S1 C11 C12 C13 -174.90(18)
C10 C11 C12 N1 179.2(2)
S1 C11 C12 N1 4.3(3)
N1' C12' C13' C14' 175.7(2)
C11' C12' C13' C14' -2.3(4)
C11 C12 C13 C14 2.3(4)
N1 C12 C13 C14 -177.0(2)
C12 C13 C14 C9 -2.5(4)
C10 C9 C14 C13 0.5(4)
C8 C9 C14 C13 174.1(2)
C10' C9' C14' C13' -0.1(4)
C8' C9' C14' C13' -174.0(2)
C12' C13' C14' C9' 2.5(4)
C22 C17 C18 C19 -3.3(3)
N1 C17 C18 C19 175.6(2)
C22 C17 C18 S1 173.00(18)
N1 C17 C18 S1 -8.1(3)
C22' C17' C18' C19' 2.1(3)
N1' C17' C18' C19' -178.2(2)
C22' C17' C18' S1' -173.43(19)
N1' C17' C18' S1' 6.2(3)
C17' C18' C19' C20' -1.9(4)
S1' C18' C19' C20' 174.0(2)
C17 C18 C19 C20 3.9(4)
S1 C18 C19 C20 -172.67(18)
C18' C19' C20' C21' 0.5(4)
C18' C19' C20' C23' 176.4(2)
C18 C19 C20 C21 -1.2(4)
C18 C19 C20 C23 -178.3(2)
C19 C20 C21 C22 -1.8(4)
C23 C20 C21 C22 175.0(2)
C19' C20' C21' C22' 0.5(4)
C23' C20' C21' C22' -175.1(3)
C20' C21' C22' C17' -0.1(4)
N1' C17' C22' C21' 179.1(2)
C18' C17' C22' C21' -1.2(4)
C20 C21 C22 C17 2.3(4)
N1 C17 C22 C21 -178.5(2)
C18 C17 C22 C21 0.3(4)
C21 C20 C23 O2 -161.9(3)
C19 C20 C23 O2 15.0(4)
C21 C20 C23 C24 18.8(4)
C19 C20 C23 C24 -164.4(2)
C21' C20' C23' O2' 167.4(3)
C19' C20' C23' O2' -8.2(4)
C21' C20' C23' C24' -11.1(4)
C19' C20' C23' C24' 173.3(2)
O2 C23 C24 C29 -135.8(3)
C20 C23 C24 C29 43.5(4)
O2 C23 C24 C25 38.8(4)
C20 C23 C24 C25 -141.8(2)
O2' C23' C24' C25' -42.2(4)
C20' C23' C24' C25' 136.3(3)
O2' C23' C24' C29' 133.6(3)
C20' C23' C24' C29' -47.9(4)
C29' C24' C25' C26' 0.2(4)
C23' C24' C25' C26' 176.2(3)
C29 C24 C25 C26 1.1(4)
C23 C24 C25 C26 -173.8(2)
C24 C25 C26 C27 2.1(4)
C24' C25' C26' C27' -1.4(5)
C25 C26 C27 C28 -3.0(4)
C25 C26 C27 C30 174.7(2)
C25' C26' C27' C28' 1.1(5)
C25' C26' C27' C30' -179.0(3)
C26 C27 C28 C29 1.0(4)
C30 C27 C28 C29 -176.8(2)
C26' C27' C28' C29' 0.3(5)
C30' C27' C28' C29' -179.5(3)
C27' C28' C29' C24' -1.5(4)
C25' C24' C29' C28' 1.2(4)
C23' C24' C29' C28' -174.7(3)
C27 C28 C29 C24 2.1(4)
C25 C24 C29 C28 -3.1(4)
C23 C24 C29 C28 171.6(2)
C22 C17 N1 C12 161.2(2)
C18 C17 N1 C12 -17.6(3)
C22 C17 N1 C15 -2.9(3)
C18 C17 N1 C15 178.3(2)
C13 C12 N1 C17 -161.1(2)
C11 C12 N1 C17 19.7(3)
C13 C12 N1 C15 3.0(3)
C11 C12 N1 C15 -176.1(2)
C16 C15 N1 C17 81.4(3)
C16 C15 N1 C12 -83.6(3)
C22' C17' N1' C12' -164.4(2)
C18' C17' N1' C12' 15.9(3)
C22' C17' N1' C15' 2.2(3)
C18' C17' N1' C15' -177.5(2)
C13' C12' N1' C17' 165.8(2)
C11' C12' N1' C17' -16.3(3)
C13' C12' N1' C15' -0.8(3)
C11' C12' N1' C15' 177.1(2)
C16' C15' N1' C17' -83.7(3)
C16' C15' N1' C12' 83.7(3)
C10 C11 S1 C18 162.02(19)
C12 C11 S1 C18 -22.9(2)
C19 C18 S1 C11 -158.69(18)
C17 C18 S1 C11 24.9(2)
C19' C18' S1' C11' 162.75(19)
C17' C18' S1' C11' -21.5(2)
C10' C11' S1' C18' -165.95(19)
C12' C11' S1' C18' 21.1(2)

_cod_database_fobs_code 1544691
